data_2242072
loop_
_publ_author_name
'Subasri, S.'
'Kumar, Timiri Ajay'
'Sinha, Barij Nayan'
'Jayaprakash, Venkatesan'
'Viswanathan, Vijayan'
'Velmurugan, Devadasan'

_publ_section_title
;
 Crystal structures of
 <i>N</i>-(4-chlorophenyl)-2-[(4,6-diaminopyrimidin-2-yl)sulfanyl]acetamide
 and
 <i>N</i>-(3-chlorophenyl)-2-[(4,6-diaminopyrimidin-2-yl)sulfanyl]acetamide
;
_journal_coeditor_code SU5348
_journal_issue 4
_journal_name_full 'Acta Crystallographica Section E'
_journal_page_first 467
_journal_page_last 471
_journal_paper_doi 10.1107/S2056989017003243
_journal_volume 73
_journal_year 2017
_chemical_formula_iupac 'C12 H12 Cl N5 O S'
_chemical_formula_moiety 'C12 H12 Cl N5 O S'
_chemical_formula_sum 'C12 H12 Cl N5 O S'
_chemical_formula_weight 309.78
_chemical_name_systematic
;
<i>N</i>-(4-Chlorophenyl)-2-[(4,6-diaminopyrimidin-2-yl)sulfanyl]acetamide
;
_space_group_crystal_system orthorhombic
_space_group_IT_number 61
_space_group_name_Hall '-P 2ac 2ab'
_space_group_name_H-M_alt 'P b c a'
_symmetry_space_group_name_Hall '-P 2ac 2ab'
_symmetry_space_group_name_H-M 'P b c a'
_atom_sites_solution_hydrogens geom
_atom_sites_solution_primary direct
_atom_sites_solution_secondary difmap
_audit_creation_method SHELXL-2016/4
_cell_angle_alpha 90
_cell_angle_beta 90
_cell_angle_gamma 90
_cell_formula_units_Z 8
_cell_length_a 18.2743(12)
_cell_length_b 7.4835(5)
_cell_length_c 19.8021(12)
_cell_measurement_reflns_used 3372
_cell_measurement_temperature 293(2)
_cell_measurement_theta_max 28.388
_cell_measurement_theta_min 2.057
_cell_volume 2708.1(3)
_computing_cell_refinement
;
SAINT (Bruker, 2008)
;
_computing_data_collection
;
APEX2 (Bruker, 2008)
;
_computing_data_reduction
;
SAINT (Bruker, 2008)
;
_computing_molecular_graphics
;
PLATON (Spek, 2009)
;
_computing_publication_material
;
SHELXL2016 (Sheldrick, 2015) and PLATON (Spek, 2009)
;
_computing_structure_refinement
;
SHELXL2016 (Sheldrick, 2015)
;
_computing_structure_solution
;
SHELXS97 (Sheldrick, 2008)
;
_diffrn_ambient_temperature 293(2)
_diffrn_measured_fraction_theta_full 1.000
_diffrn_measured_fraction_theta_max 0.994
_diffrn_measurement_device_type 'Bruker SMART APEXII area-detector'
_diffrn_measurement_method '\w and \f scans'
_diffrn_radiation_type MoK\a
_diffrn_radiation_wavelength 0.71073
_diffrn_reflns_av_R_equivalents 0.0603
_diffrn_reflns_limit_h_max 24
_diffrn_reflns_limit_h_min -23
_diffrn_reflns_limit_k_max 9
_diffrn_reflns_limit_k_min -9
_diffrn_reflns_limit_l_max 26
_diffrn_reflns_limit_l_min -26
_diffrn_reflns_number 22685
_diffrn_reflns_theta_full 25.242
_diffrn_reflns_theta_max 28.388
_diffrn_reflns_theta_min 2.057
_exptl_absorpt_coefficient_mu 0.439
_exptl_absorpt_correction_T_max 0.863
_exptl_absorpt_correction_T_min 0.741
_exptl_absorpt_correction_type multi-scan
_exptl_absorpt_process_details
;
(<i>SADABS</i>; Bruker, 2008)
;
_exptl_crystal_colour colourless
_exptl_crystal_density_diffrn 1.520
_exptl_crystal_description block
_exptl_crystal_F_000 1280
_exptl_crystal_size_max 0.280
_exptl_crystal_size_mid 0.250
_exptl_crystal_size_min 0.180
_refine_diff_density_max 0.417
_refine_diff_density_min -0.688
_refine_ls_extinction_method none
_refine_ls_goodness_of_fit_ref 1.081
_refine_ls_hydrogen_treatment constr
_refine_ls_matrix_type full
_refine_ls_number_parameters 181
_refine_ls_number_reflns 3372
_refine_ls_number_restraints 0
_refine_ls_restrained_S_all 1.081
_refine_ls_R_factor_all 0.0971
_refine_ls_R_factor_gt 0.0502
_refine_ls_shift/su_max 0.000
_refine_ls_shift/su_mean 0.000
_refine_ls_structure_factor_coef Fsqd
_refine_ls_weighting_details 'w=1/[\s^2^(Fo^2^)+(0.0795P)^2^+0.3384P] where P=(Fo^2^+2Fc^2^)/3'
_refine_ls_weighting_scheme calc
_refine_ls_wR_factor_gt 0.1341
_refine_ls_wR_factor_ref 0.1610
_reflns_number_gt 2007
_reflns_number_total 3372
_reflns_threshold_expression 'I > 2\s(I)'
_cod_data_source_file su5348sup1.cif
_cod_data_source_block I
_cod_database_code 2242072
_shelx_space_group_comment
;
The symmetry employed for this shelxl refinement is uniquely defined
by the following loop, which should always be used as a source of
symmetry information in preference to the above space-group names.
They are only intended as comments.
;
_shelx_estimated_absorpt_t_min 0.880
_shelx_estimated_absorpt_t_max 0.917

loop_
_space_group_symop_operation_xyz
'x, y, z'
'-x+1/2, -y, z+1/2'
'-x, y+1/2, -z+1/2'
'x+1/2, -y+1/2, -z'
'-x, -y, -z'
'x-1/2, y, -z-1/2'
'x, -y-1/2, z-1/2'
'-x-1/2, y-1/2, z'

loop_
_atom_site_type_symbol
_atom_site_label
_atom_site_fract_x
_atom_site_fract_y
_atom_site_fract_z
_atom_site_U_iso_or_equiv
_atom_site_adp_type
_atom_site_calc_flag
_atom_site_occupancy
C C1 0.21682(15) 0.1105(4) 0.10059(13) 0.0467(7) Uani d 1
H H1 0.259655 0.165974 0.114873 0.056 Uiso calc 1
C C2 0.21206(16) 0.0419(4) 0.03543(13) 0.0524(7) Uani d 1
H H2 0.251506 0.052014 0.006002 0.063 Uiso calc 1
C C3 0.14875(17) -0.0409(4) 0.01479(13) 0.0523(7) Uani d 1
C C4 0.08942(17) -0.0537(4) 0.05714(15) 0.0563(8) Uani d 1
H H4 0.046632 -0.108550 0.042405 0.068 Uiso calc 1
C C5 0.09364(15) 0.0152(4) 0.12158(14) 0.0505(7) Uani d 1
H H5 0.053355 0.007491 0.150122 0.061 Uiso calc 1
C C6 0.15764(13) 0.0963(4) 0.14435(12) 0.0411(6) Uani d 1
C C7 0.21262(13) 0.2114(4) 0.25020(12) 0.0417(6) Uani d 1
C C8 0.18937(14) 0.2955(4) 0.31653(13) 0.0466(7) Uani d 1
H H8A 0.151615 0.383361 0.307401 0.056 Uiso calc 1
H H8B 0.230953 0.358263 0.335629 0.056 Uiso calc 1
C C9 0.06049(13) 0.1256(4) 0.36033(12) 0.0370(6) Uani d 1
C C10 -0.04825(13) 0.0187(4) 0.39846(12) 0.0388(6) Uani d 1
C C11 -0.07960(13) 0.0629(4) 0.33698(12) 0.0423(6) Uani d 1
H H11 -0.127989 0.033707 0.327503 0.051 Uiso calc 1
C C12 -0.03712(13) 0.1511(4) 0.29042(12) 0.0384(6) Uani d 1
N N1 0.15680(11) 0.1680(3) 0.20979(10) 0.0439(6) Uani d 1
H H1A 0.113996 0.186830 0.226380 0.053 Uiso calc 1
N N2 0.03568(10) 0.1801(3) 0.30081(10) 0.0393(5) Uani d 1
N N3 0.02360(10) 0.0518(3) 0.41104(10) 0.0396(5) Uani d 1
N N4 -0.06459(12) 0.2133(4) 0.23153(10) 0.0513(6) Uani d 1
H H4A -0.036471 0.267317 0.203330 0.062 Uiso calc 1
H H4B -0.110188 0.198752 0.222276 0.062 Uiso calc 1
N N5 -0.08599(12) -0.0543(4) 0.44936(11) 0.0533(7) Uani d 1
H H5A -0.064552 -0.077179 0.487041 0.064 Uiso calc 1
H H5B -0.131697 -0.078337 0.444396 0.064 Uiso calc 1
O O1 0.27697(10) 0.1893(4) 0.23652(10) 0.0662(7) Uani d 1
S S1 0.15519(3) 0.13935(11) 0.37853(3) 0.0458(2) Uani d 1
Cl CL1 0.14411(6) -0.13289(15) -0.06572(4) 0.0831(4) Uani d 1

loop_
_atom_site_aniso_label
_atom_site_aniso_U_11
_atom_site_aniso_U_22
_atom_site_aniso_U_33
_atom_site_aniso_U_12
_atom_site_aniso_U_13
_atom_site_aniso_U_23
C1 0.0401(14) 0.061(2) 0.0392(13) 0.0034(13) 0.0018(11) 0.0079(13)
C2 0.0559(17) 0.060(2) 0.0414(14) 0.0041(15) 0.0078(13) 0.0057(14)
C3 0.076(2) 0.0448(17) 0.0356(13) -0.0015(15) 0.0010(13) 0.0034(12)
C4 0.0668(19) 0.054(2) 0.0478(15) -0.0159(15) -0.0061(14) 0.0062(15)
C5 0.0508(16) 0.056(2) 0.0446(15) -0.0121(14) 0.0037(12) 0.0070(14)
C6 0.0404(14) 0.0481(17) 0.0349(12) 0.0039(12) 0.0025(10) 0.0061(12)
C7 0.0361(13) 0.0500(17) 0.0390(13) 0.0010(12) 0.0049(11) 0.0045(12)
C8 0.0396(14) 0.0560(18) 0.0441(14) -0.0070(12) 0.0021(11) -0.0017(13)
C9 0.0320(12) 0.0451(16) 0.0338(11) 0.0015(11) 0.0008(9) -0.0041(11)
C10 0.0361(13) 0.0442(16) 0.0362(12) -0.0026(11) 0.0054(10) -0.0040(11)
C11 0.0329(13) 0.0544(18) 0.0396(13) -0.0040(11) -0.0016(11) -0.0011(12)
C12 0.0347(13) 0.0466(17) 0.0339(12) 0.0035(11) -0.0013(10) -0.0046(11)
N1 0.0330(11) 0.0617(16) 0.0370(11) 0.0029(10) 0.0041(9) 0.0006(10)
N2 0.0307(10) 0.0526(14) 0.0344(10) 0.0011(9) 0.0008(9) 0.0016(10)
N3 0.0328(11) 0.0517(15) 0.0344(10) -0.0028(9) 0.0001(8) 0.0007(10)
N4 0.0372(12) 0.0783(19) 0.0385(11) -0.0016(12) -0.0058(10) 0.0095(12)
N5 0.0426(13) 0.0767(19) 0.0405(11) -0.0161(12) -0.0008(10) 0.0088(12)
O1 0.0304(10) 0.114(2) 0.0538(12) 0.0020(11) 0.0062(8) -0.0101(12)
S1 0.0312(3) 0.0698(5) 0.0363(3) -0.0015(3) -0.0016(3) 0.0060(3)
CL1 0.1216(9) 0.0854(7) 0.0422(4) -0.0171(6) 0.0013(4) -0.0090(4)

loop_
_atom_type_symbol
_atom_type_description
_atom_type_scat_dispersion_real
_atom_type_scat_dispersion_imag
_atom_type_scat_source
C C 0.0033 0.0016 'International Tables Vol C Tables 4.2.6.8 and 6.1.1.4'
H H 0.0000 0.0000 'International Tables Vol C Tables 4.2.6.8 and 6.1.1.4'
N N 0.0061 0.0033 'International Tables Vol C Tables 4.2.6.8 and 6.1.1.4'
O O 0.0106 0.0060 'International Tables Vol C Tables 4.2.6.8 and 6.1.1.4'
S S 0.1246 0.1234 'International Tables Vol C Tables 4.2.6.8 and 6.1.1.4'
Cl Cl 0.1484 0.1585 'International Tables Vol C Tables 4.2.6.8 and 6.1.1.4'

loop_
_geom_angle_atom_site_label_1
_geom_angle_atom_site_label_2
_geom_angle_atom_site_label_3
_geom_angle
C6 C1 C2 120.1(3)
C6 C1 H1 120.0
C2 C1 H1 120.0
C3 C2 C1 119.7(3)
C3 C2 H2 120.2
C1 C2 H2 120.2
C4 C3 C2 120.9(3)
C4 C3 CL1 119.6(2)
C2 C3 CL1 119.5(2)
C3 C4 C5 119.7(3)
C3 C4 H4 120.2
C5 C4 H4 120.2
C4 C5 C6 120.7(3)
C4 C5 H5 119.7
C6 C5 H5 119.7
C1 C6 C5 119.0(2)
C1 C6 N1 123.7(2)
C5 C6 N1 117.2(2)
O1 C7 N1 124.8(3)
O1 C7 C8 121.3(2)
N1 C7 C8 113.9(2)
C7 C8 S1 114.6(2)
C7 C8 H8A 108.6
S1 C8 H8A 108.6
C7 C8 H8B 108.6
S1 C8 H8B 108.6
H8A C8 H8B 107.6
N2 C9 N3 128.7(2)
N2 C9 S1 119.79(18)
N3 C9 S1 111.47(17)
N5 C10 N3 115.8(2)
N5 C10 C11 123.1(2)
N3 C10 C11 121.1(2)
C12 C11 C10 118.1(2)
C12 C11 H11 121.0
C10 C11 H11 121.0
N4 C12 N2 116.0(2)
N4 C12 C11 122.3(2)
N2 C12 C11 121.7(2)
C7 N1 C6 129.6(2)
C7 N1 H1A 115.2
C6 N1 H1A 115.2
C9 N2 C12 114.7(2)
C9 N3 C10 115.3(2)
C12 N4 H4A 120.0
C12 N4 H4B 120.0
H4A N4 H4B 120.0
C10 N5 H5A 120.0
C10 N5 H5B 120.0
H5A N5 H5B 120.0
C9 S1 C8 103.73(12)

loop_
_geom_bond_atom_site_label_1
_geom_bond_atom_site_label_2
_geom_bond_distance
C1 C6 1.390(3)
C1 C2 1.391(4)
C1 H1 0.9300
C2 C3 1.375(4)
C2 H2 0.9300
C3 C4 1.374(4)
C3 CL1 1.739(3)
C4 C5 1.378(4)
C4 H4 0.9300
C5 C6 1.393(4)
C5 H5 0.9300
C6 N1 1.403(3)
C7 O1 1.218(3)
C7 N1 1.337(3)
C7 C8 1.517(4)
C8 S1 1.807(3)
C8 H8A 0.9700
C8 H8B 0.9700
C9 N2 1.327(3)
C9 N3 1.329(3)
C9 S1 1.771(2)
C10 N5 1.338(3)
C10 N3 1.359(3)
C10 C11 1.386(3)
C11 C12 1.374(4)
C11 H11 0.9300
C12 N4 1.352(3)
C12 N2 1.364(3)
N1 H1A 0.8600
N4 H4A 0.8600
N4 H4B 0.8600
N5 H5A 0.8600
N5 H5B 0.8600

loop_
_geom_hbond_atom_site_label_D
_geom_hbond_atom_site_label_H
_geom_hbond_atom_site_label_A
_geom_hbond_site_symmetry_A
_geom_hbond_distance_DH
_geom_hbond_distance_HA
_geom_hbond_distance_DA
_geom_hbond_angle_DHA
N1 H1A N2 ? 0.86 2.06 2.856(3) 154
N5 H5A N3 5_556 0.86 2.16 2.990(3) 162
N4 H4B O1 6_556 0.86 2.22 2.969(3) 146
C11 H11 O1 6_556 0.93 2.45 3.144(3) 132

loop_
_geom_torsion_atom_site_label_1
_geom_torsion_atom_site_label_2
_geom_torsion_atom_site_label_3
_geom_torsion_atom_site_label_4
_geom_torsion
C6 C1 C2 C3 -0.4(4)
C1 C2 C3 C4 1.4(5)
C1 C2 C3 CL1 -177.9(2)
C2 C3 C4 C5 -0.9(5)
CL1 C3 C4 C5 178.4(2)
C3 C4 C5 C6 -0.5(5)
C2 C1 C6 C5 -1.0(4)
C2 C1 C6 N1 -177.3(3)
C4 C5 C6 C1 1.5(4)
C4 C5 C6 N1 178.1(3)
O1 C7 C8 S1 -103.4(3)
N1 C7 C8 S1 77.2(3)
N5 C10 C11 C12 174.5(3)
N3 C10 C11 C12 -3.8(4)
C10 C11 C12 N4 -174.2(3)
C10 C11 C12 N2 6.3(4)
O1 C7 N1 C6 -2.5(5)
C8 C7 N1 C6 176.8(3)
C1 C6 N1 C7 -22.2(5)
C5 C6 N1 C7 161.4(3)
N3 C9 N2 C12 -2.0(4)
S1 C9 N2 C12 175.36(19)
N4 C12 N2 C9 176.9(2)
C11 C12 N2 C9 -3.5(4)
N2 C9 N3 C10 4.2(4)
S1 C9 N3 C10 -173.28(19)
N5 C10 N3 C9 -179.5(2)
C11 C10 N3 C9 -1.0(4)
N2 C9 S1 C8 17.9(2)
N3 C9 S1 C8 -164.3(2)
C7 C8 S1 C9 -88.3(2)

_cod_database_fobs_code 2242072
